data_4303398
loop_
_publ_author_name
'Jian Zhang'
'Fangrui Zheng'
'Hoi-Shan Chan'
'Zuowei Xie'

_publ_section_title
;
Reaction of a 14-Vertex Carborane with Nucleophiles: Formation
of nido-C2B12, nido-C2B11, and closo-CB11 Carborane Anions
;
_journal_name_full 'Inorganic Chemistry'
_journal_page_first 9786
_journal_page_last 9791
_journal_paper_doi 10.1021/ic901335w
_journal_volume 48
_journal_year 2009
_chemical_formula_sum 'C43 H54 B12 N2 P2'
_chemical_formula_weight 790.54
_chemical_name_systematic
; 
 ? 
;
_space_group_IT_number 4
_symmetry_cell_setting monoclinic
_symmetry_space_group_name_Hall 'P 2yb'
_symmetry_space_group_name_H-M 'P 1 21 1'
_atom_sites_solution_hydrogens geom
_atom_sites_solution_primary direct
_atom_sites_solution_secondary difmap
_audit_creation_method SHELXL-97
_cell_angle_alpha 90.00
_cell_angle_beta 112.6820(10)
_cell_angle_gamma 90.00
_cell_formula_units_Z 4
_cell_length_a 22.3618(9)
_cell_length_b 9.2408(4)
_cell_length_c 23.6618(9)
_cell_measurement_temperature 296(2)
_cell_volume 4511.3(3)
_computing_cell_refinement 'BRUKER KAPPA APEXII DUO DIFFRACTOMETER'
_computing_data_collection 'BRUKER KAPPA APEXII DUO DIFFRACTOMETER'
_computing_data_reduction 'BRUKER KAPPA APEXII DUO DIFFRACTOMETER'
_computing_molecular_graphics 'SIEMENS SHELXTL'
_computing_publication_material 'SIEMENS SHELXTL'
_computing_structure_refinement 'SHELXL-97 (Sheldrick, 2008)'
_computing_structure_solution 'SHELXS-97 (Sheldrick, 2008)'
_diffrn_ambient_temperature 296(2)
_diffrn_measured_fraction_theta_full 0.994
_diffrn_measured_fraction_theta_max 0.994
_diffrn_measurement_device_type 'BRUKER KAPPA APEXII DUO DIFFRACTOMETER'
_diffrn_measurement_method 'OMEGA SCAN'
_diffrn_radiation_monochromator graphite
_diffrn_radiation_source 'fine-focus sealed tube'
_diffrn_radiation_type MoK\a
_diffrn_radiation_wavelength 0.71073
_diffrn_reflns_av_R_equivalents 0.0283
_diffrn_reflns_av_sigmaI/netI 0.0386
_diffrn_reflns_limit_h_max 29
_diffrn_reflns_limit_h_min -29
_diffrn_reflns_limit_k_max 12
_diffrn_reflns_limit_k_min -12
_diffrn_reflns_limit_l_max 29
_diffrn_reflns_limit_l_min -31
_diffrn_reflns_number 56691
_diffrn_reflns_theta_full 27.94
_diffrn_reflns_theta_max 27.94
_diffrn_reflns_theta_min 1.60
_exptl_absorpt_coefficient_mu 0.130
_exptl_absorpt_correction_T_max 1.0000
_exptl_absorpt_correction_T_min 0.754377
_exptl_absorpt_correction_type multi-scan
_exptl_crystal_colour colourless
_exptl_crystal_density_diffrn 1.164
_exptl_crystal_density_method 'not measured'
_exptl_crystal_description block
_exptl_crystal_F_000 1664
_exptl_crystal_size_max 0.50
_exptl_crystal_size_mid 0.40
_exptl_crystal_size_min 0.30
_refine_diff_density_max 0.272
_refine_diff_density_min -0.227
_refine_diff_density_rms 0.040
_refine_ls_abs_structure_details 'Flack H D (1983), Acta Cryst. A39, 876-881'
_refine_ls_abs_structure_Flack 0.01(5)
_refine_ls_extinction_method none
_refine_ls_goodness_of_fit_ref 1.044
_refine_ls_hydrogen_treatment riding
_refine_ls_matrix_type full
_refine_ls_number_parameters 1071
_refine_ls_number_reflns 21390
_refine_ls_number_restraints 1
_refine_ls_restrained_S_all 1.044
_refine_ls_R_factor_all 0.0632
_refine_ls_R_factor_gt 0.0493
_refine_ls_shift/su_max 0.021
_refine_ls_shift/su_mean 0.002
_refine_ls_structure_factor_coef Fsqd
_refine_ls_weighting_details 'calc w=1/[\s^2^(Fo^2^)+(0.0699P)^2^+0.4960P] where P=(Fo^2^+2Fc^2^)/3'
_refine_ls_weighting_scheme calc
_refine_ls_wR_factor_gt 0.1195
_refine_ls_wR_factor_ref 0.1265
_reflns_number_gt 17950
_reflns_number_total 21390
_reflns_threshold_expression >2sigma(I)
_cod_data_source_file ic901335w_si_001_4.cif
_cod_data_source_block '[PPN][3c]'
_cod_depositor_comments
;
The following automatic conversions were performed:
'_symmetry_cell_setting' value 'Monoclinic' changed to 'monoclinic'
according to '/home/saulius/struct/CIF-dictionaries/cif_core.dic'
dictionary named 'cif_core.dic' version 2.4.1 from 2010-06-29.

Automatic conversion script
Id: cif_fix_enum 1527 2010-12-29 10:47:43Z saulius 
;
_cod_database_code 4303398

loop_
_symmetry_equiv_pos_as_xyz
'x, y, z'
'-x, y+1/2, -z'

loop_
_atom_site_label
_atom_site_type_symbol
_atom_site_fract_x
_atom_site_fract_y
_atom_site_fract_z
_atom_site_U_iso_or_equiv
_atom_site_adp_type
_atom_site_occupancy
_atom_site_symmetry_multiplicity
_atom_site_calc_flag
_atom_site_refinement_flags
_atom_site_disorder_assembly
_atom_site_disorder_group
N1' N 0.93281(12) 0.4240(3) 0.05121(11) 0.0575(6) Uani 1 1 d . . .
N2' N 0.37137(9) 0.6511(2) 0.12797(8) 0.0383(4) Uani 1 1 d . . .
N2 N 0.09706(9) 1.1285(2) 0.36304(8) 0.0418(4) Uani 1 1 d . . .
N1 N 0.33422(14) 0.5022(3) 0.70825(11) 0.0681(7) Uani 1 1 d . . .
P1 P 0.06795(3) 1.19301(7) 0.40884(2) 0.03777(13) Uani 1 1 d . . .
P2 P 0.13254(2) 1.16701(6) 0.31856(2) 0.03278(11) Uani 1 1 d . . .
P1' P 0.43020(3) 0.71638(6) 0.11522(2) 0.03445(12) Uani 1 1 d . . .
P2' P 0.31951(2) 0.68093(6) 0.15657(2) 0.03091(11) Uani 1 1 d . . .
C21' C 0.43863(11) 0.9104(3) 0.12274(10) 0.0383(5) Uani 1 1 d . . .
C22' C 0.48772(12) 0.9737(3) 0.17257(10) 0.0452(5) Uani 1 1 d . . .
H22A H 0.5184 0.9160 0.2016 0.054 Uiso 1 1 calc R . .
C23' C 0.49071(13) 1.1229(3) 0.17877(12) 0.0517(6) Uani 1 1 d . . .
H23A H 0.5236 1.1654 0.2119 0.062 Uiso 1 1 calc R . .
C24' C 0.44544(14) 1.2078(3) 0.13623(12) 0.0581(7) Uani 1 1 d . . .
H24A H 0.4476 1.3079 0.1405 0.070 Uiso 1 1 calc R . .
C25' C 0.39649(15) 1.1456(3) 0.08686(13) 0.0607(7) Uani 1 1 d . . .
H25A H 0.3658 1.2041 0.0581 0.073 Uiso 1 1 calc R . .
C26' C 0.39283(12) 0.9976(3) 0.08000(11) 0.0494(6) Uani 1 1 d . . .
H26A H 0.3597 0.9561 0.0468 0.059 Uiso 1 1 calc R . .
C27' C 0.42162(11) 0.6668(3) 0.03884(9) 0.0427(5) Uani 1 1 d . . .
C28' C 0.44676(15) 0.7514(4) 0.00487(12) 0.0662(8) Uani 1 1 d . . .
H28A H 0.4652 0.8409 0.0196 0.079 Uiso 1 1 calc R . .
C29' C 0.44417(18) 0.7013(5) -0.05145(14) 0.0866(12) Uani 1 1 d . . .
H29A H 0.4612 0.7575 -0.0743 0.104 Uiso 1 1 calc R . .
C30' C 0.41697(19) 0.5705(5) -0.07353(14) 0.0825(12) Uani 1 1 d . . .
H30A H 0.4157 0.5382 -0.1112 0.099 Uiso 1 1 calc R . .
C31' C 0.39177(17) 0.4871(4) -0.04109(13) 0.0735(9) Uani 1 1 d . . .
H31A H 0.3732 0.3982 -0.0567 0.088 Uiso 1 1 calc R . .
C32' C 0.39363(14) 0.5344(3) 0.01618(12) 0.0553(7) Uani 1 1 d . . .
H32A H 0.3763 0.4774 0.0385 0.066 Uiso 1 1 calc R . .
C33' C 0.50509(11) 0.6342(3) 0.16557(10) 0.0404(5) Uani 1 1 d . . .
C34' C 0.55164(14) 0.5890(4) 0.14500(14) 0.0704(9) Uani 1 1 d . . .
H34A H 0.5460 0.6034 0.1044 0.084 Uiso 1 1 calc R . .
C35' C 0.60738(17) 0.5213(5) 0.18539(19) 0.0935(13) Uani 1 1 d . . .
H35A H 0.6392 0.4917 0.1717 0.112 Uiso 1 1 calc R . .
C36' C 0.61567(16) 0.4983(4) 0.24452(18) 0.0817(10) Uani 1 1 d . . .
H36A H 0.6527 0.4510 0.2707 0.098 Uiso 1 1 calc R . .
C37' C 0.57031(15) 0.5435(4) 0.26608(14) 0.0674(8) Uani 1 1 d . . .
H37A H 0.5769 0.5294 0.3070 0.081 Uiso 1 1 calc R . .
C38' C 0.51472(12) 0.6103(3) 0.22681(11) 0.0523(6) Uani 1 1 d . . .
H38A H 0.4833 0.6396 0.2412 0.063 Uiso 1 1 calc R . .
C39' C 0.30165(11) 0.8691(2) 0.16151(9) 0.0358(4) Uani 1 1 d . . .
C40' C 0.34498(13) 0.9533(3) 0.20752(11) 0.0490(6) Uani 1 1 d . . .
H40A H 0.3814 0.9110 0.2371 0.059 Uiso 1 1 calc R . .
C41' C 0.33415(17) 1.1005(3) 0.20950(14) 0.0647(8) Uani 1 1 d . . .
H41A H 0.3632 1.1568 0.2406 0.078 Uiso 1 1 calc R . .
C42' C 0.28084(17) 1.1632(3) 0.16585(15) 0.0693(8) Uani 1 1 d . . .
H42A H 0.2737 1.2619 0.1677 0.083 Uiso 1 1 calc R . .
C43' C 0.23799(16) 1.0821(3) 0.11961(15) 0.0661(8) Uani 1 1 d . . .
H43A H 0.2021 1.1260 0.0901 0.079 Uiso 1 1 calc R . .
C44' C 0.24786(13) 0.9330(3) 0.11646(11) 0.0486(6) Uani 1 1 d . . .
H44A H 0.2190 0.8777 0.0848 0.058 Uiso 1 1 calc R . .
C45' C 0.24597(10) 0.5879(2) 0.11078(9) 0.0358(4) Uani 1 1 d . . .
C46' C 0.23579(14) 0.5439(4) 0.05215(11) 0.0570(7) Uani 1 1 d . . .
H46A H 0.2660 0.5663 0.0354 0.068 Uiso 1 1 calc R . .
C47' C 0.18044(16) 0.4660(4) 0.01802(13) 0.0716(9) Uani 1 1 d . . .
H47A H 0.1736 0.4368 -0.0216 0.086 Uiso 1 1 calc R . .
C48' C 0.13629(14) 0.4325(4) 0.04241(15) 0.0659(8) Uani 1 1 d . . .
H48A H 0.0994 0.3801 0.0194 0.079 Uiso 1 1 calc R . .
C49' C 0.14565(14) 0.4749(4) 0.10027(14) 0.0675(8) Uani 1 1 d . . .
H49A H 0.1150 0.4516 0.1165 0.081 Uiso 1 1 calc R . .
C50' C 0.20030(12) 0.5523(4) 0.13516(12) 0.0563(7) Uani 1 1 d . . .
H50A H 0.2065 0.5806 0.1748 0.068 Uiso 1 1 calc R . .
C51' C 0.34450(10) 0.6053(2) 0.23228(9) 0.0351(4) Uani 1 1 d . . .
C52' C 0.32457(12) 0.6622(3) 0.27679(10) 0.0489(6) Uani 1 1 d . . .
H52A H 0.2975 0.7425 0.2682 0.059 Uiso 1 1 calc R . .
C53' C 0.34575(17) 0.5970(4) 0.33434(12) 0.0649(8) Uani 1 1 d . . .
H53A H 0.3327 0.6345 0.3642 0.078 Uiso 1 1 calc R . .
C54' C 0.38541(16) 0.4790(4) 0.34732(12) 0.0663(9) Uani 1 1 d . . .
H54A H 0.3996 0.4373 0.3861 0.080 Uiso 1 1 calc R . .
C55' C 0.40452(14) 0.4212(3) 0.30337(12) 0.0580(7) Uani 1 1 d . . .
H55A H 0.4316 0.3408 0.3124 0.070 Uiso 1 1 calc R . .
C56' C 0.38337(12) 0.4831(3) 0.24558(11) 0.0455(5) Uani 1 1 d . . .
H56A H 0.3953 0.4422 0.2156 0.055 Uiso 1 1 calc R . .
C21 C -0.01493(11) 1.1321(3) 0.38646(10) 0.0435(5) Uani 1 1 d . . .
C22 C -0.03267(13) 1.0003(3) 0.35675(13) 0.0548(6) Uani 1 1 d . . .
H22B H -0.0033 0.9489 0.3455 0.066 Uiso 1 1 calc R . .
C23 C -0.09428(15) 0.9448(4) 0.34377(16) 0.0693(8) Uani 1 1 d . . .
H23B H -0.1060 0.8564 0.3238 0.083 Uiso 1 1 calc R . .
C24 C -0.13799(15) 1.0199(4) 0.36032(16) 0.0716(9) Uani 1 1 d . . .
H24B H -0.1788 0.9815 0.3526 0.086 Uiso 1 1 calc R . .
C25 C -0.12092(14) 1.1518(4) 0.38827(14) 0.0695(9) Uani 1 1 d . . .
H25B H -0.1509 1.2038 0.3985 0.083 Uiso 1 1 calc R . .
C26 C -0.05975(12) 1.2090(4) 0.40158(12) 0.0560(7) Uani 1 1 d . . .
H26B H -0.0489 1.2988 0.4206 0.067 Uiso 1 1 calc R . .
C27 C 0.06881(11) 1.3868(3) 0.41335(10) 0.0405(5) Uani 1 1 d . . .
C28 C 0.11453(13) 1.4597(3) 0.46275(11) 0.0504(6) Uani 1 1 d . . .
H28B H 0.1423 1.4077 0.4963 0.060 Uiso 1 1 calc R . .
C29 C 0.11882(15) 1.6086(3) 0.46217(14) 0.0627(7) Uani 1 1 d . . .
H29B H 0.1503 1.6562 0.4948 0.075 Uiso 1 1 calc R . .
C30 C 0.07685(14) 1.6869(3) 0.41364(14) 0.0643(7) Uani 1 1 d . . .
H30B H 0.0795 1.7873 0.4137 0.077 Uiso 1 1 calc R . .
C31 C 0.03076(14) 1.6160(3) 0.36485(14) 0.0610(7) Uani 1 1 d . . .
H31B H 0.0020 1.6692 0.3323 0.073 Uiso 1 1 calc R . .
C32 C 0.02696(12) 1.4668(3) 0.36397(11) 0.0471(6) Uani 1 1 d . . .
H32B H -0.0035 1.4197 0.3305 0.057 Uiso 1 1 calc R . .
C33 C 0.11145(12) 1.1258(3) 0.48538(10) 0.0435(5) Uani 1 1 d . . .
C34 C 0.08301(15) 1.1262(4) 0.52864(12) 0.0632(8) Uani 1 1 d . . .
H34B H 0.0403 1.1564 0.5174 0.076 Uiso 1 1 calc R . .
C35 C 0.11801(17) 1.0820(4) 0.58762(13) 0.0721(9) Uani 1 1 d . . .
H35B H 0.0990 1.0840 0.6163 0.087 Uiso 1 1 calc R . .
C36 C 0.18091(17) 1.0350(4) 0.60486(13) 0.0750(9) Uani 1 1 d . . .
H36B H 0.2042 1.0059 0.6450 0.090 Uiso 1 1 calc R . .
C37 C 0.20932(16) 1.0309(5) 0.56266(15) 0.0861(12) Uani 1 1 d . . .
H37B H 0.2514 0.9966 0.5739 0.103 Uiso 1 1 calc R . .
C38 C 0.17472(13) 1.0785(4) 0.50287(12) 0.0657(9) Uani 1 1 d . . .
H38B H 0.1943 1.0784 0.4746 0.079 Uiso 1 1 calc R . .
C39 C 0.09268(11) 1.0730(2) 0.24712(10) 0.0379(5) Uani 1 1 d . . .
C40 C 0.12525(13) 1.0391(3) 0.20947(11) 0.0544(6) Uani 1 1 d . . .
H40B H 0.1684 1.0661 0.2207 0.065 Uiso 1 1 calc R . .
C41 C 0.09378(17) 0.9652(4) 0.15536(13) 0.0672(8) Uani 1 1 d . . .
H41B H 0.1162 0.9417 0.1307 0.081 Uiso 1 1 calc R . .
C42 C 0.03092(17) 0.9265(4) 0.13761(13) 0.0697(8) Uani 1 1 d . . .
H42B H 0.0103 0.8777 0.1008 0.084 Uiso 1 1 calc R . .
C43 C -0.00242(15) 0.9591(4) 0.17383(14) 0.0717(9) Uani 1 1 d . . .
H43B H -0.0456 0.9318 0.1618 0.086 Uiso 1 1 calc R . .
C44 C 0.02831(13) 1.0333(4) 0.22871(12) 0.0578(7) Uani 1 1 d . . .
H44B H 0.0055 1.0563 0.2531 0.069 Uiso 1 1 calc R . .
C45 C 0.13495(10) 1.3556(2) 0.30118(10) 0.0351(4) Uani 1 1 d . . .
C46 C 0.09402(12) 1.4128(3) 0.24505(11) 0.0465(6) Uani 1 1 d . . .
H46B H 0.0657 1.3528 0.2151 0.056 Uiso 1 1 calc R . .
C47 C 0.09586(15) 1.5596(3) 0.23421(13) 0.0612(7) Uani 1 1 d . . .
H47B H 0.0689 1.5980 0.1967 0.073 Uiso 1 1 calc R . .
C48 C 0.13701(15) 1.6484(3) 0.27812(15) 0.0643(8) Uani 1 1 d . . .
H48B H 0.1379 1.7469 0.2703 0.077 Uiso 1 1 calc R . .
C49 C 0.17756(14) 1.5930(3) 0.33449(14) 0.0576(7) Uani 1 1 d . . .
H49B H 0.2053 1.6539 0.3645 0.069 Uiso 1 1 calc R . .
C50 C 0.17625(11) 1.4476(3) 0.34543(11) 0.0456(5) Uani 1 1 d . . .
H50B H 0.2034 1.4101 0.3830 0.055 Uiso 1 1 calc R . .
C51 C 0.21488(10) 1.1021(2) 0.34912(10) 0.0339(4) Uani 1 1 d . . .
C52 C 0.22738(11) 0.9745(3) 0.38275(11) 0.0422(5) Uani 1 1 d . . .
H52B H 0.1938 0.9273 0.3891 0.051 Uiso 1 1 calc R . .
C53 C 0.28946(12) 0.9168(3) 0.40702(12) 0.0496(6) Uani 1 1 d . . .
H53B H 0.2975 0.8321 0.4299 0.059 Uiso 1 1 calc R . .
C54 C 0.33888(12) 0.9854(3) 0.39702(12) 0.0483(6) Uani 1 1 d . . .
H54B H 0.3806 0.9474 0.4134 0.058 Uiso 1 1 calc R . .
C55 C 0.32687(12) 1.1107(3) 0.36267(13) 0.0537(6) Uani 1 1 d . . .
H55B H 0.3604 1.1563 0.3556 0.064 Uiso 1 1 calc R . .
C56 C 0.26475(11) 1.1691(3) 0.33862(11) 0.0457(5) Uani 1 1 d . . .
H56B H 0.2568 1.2534 0.3154 0.055 Uiso 1 1 calc R . .
C1 C 0.44459(12) 0.4088(3) 0.59813(10) 0.0442(5) Uani 1 1 d . . .
C2 C 0.37599(13) 0.3611(3) 0.55447(10) 0.0472(6) Uani 1 1 d . . .
C11 C 0.48503(16) 0.2710(4) 0.61752(15) 0.0688(9) Uani 1 1 d . . .
H11A H 0.5276 0.2859 0.6166 0.083 Uiso 1 1 calc R . .
H11B H 0.4904 0.2438 0.6588 0.083 Uiso 1 1 calc R . .
C12 C 0.4489(2) 0.1537(4) 0.5726(2) 0.0951(13) Uani 1 1 d . . .
H12A H 0.4565 0.0597 0.5924 0.114 Uiso 1 1 calc R . .
H12B H 0.4626 0.1504 0.5383 0.114 Uiso 1 1 calc R . .
C13 C 0.37813(19) 0.1956(4) 0.55118(16) 0.0794(9) Uani 1 1 d . . .
H13A H 0.3588 0.1523 0.5774 0.095 Uiso 1 1 calc R . .
H13B H 0.3545 0.1627 0.5095 0.095 Uiso 1 1 calc R . .
C14 C 0.3308(2) 0.3777(5) 0.74525(15) 0.0892(12) Uani 1 1 d . . .
H14A H 0.3476 0.2936 0.7327 0.134 Uiso 1 1 calc R . .
H14B H 0.2865 0.3609 0.7397 0.134 Uiso 1 1 calc R . .
H14C H 0.3560 0.3972 0.7877 0.134 Uiso 1 1 calc R . .
C15 C 0.30942(19) 0.6332(5) 0.72554(16) 0.0863(11) Uani 1 1 d . . .
H15A H 0.3122 0.7121 0.7002 0.129 Uiso 1 1 calc R . .
H15B H 0.3347 0.6553 0.7677 0.129 Uiso 1 1 calc R . .
H15C H 0.2650 0.6188 0.7201 0.129 Uiso 1 1 calc R . .
B3 B 0.35764(15) 0.4855(4) 0.66097(13) 0.0506(7) Uani 1 1 d . . .
B4 B 0.30967(14) 0.4405(4) 0.55096(12) 0.0498(7) Uani 1 1 d . . .
H4 H 0.2802 0.3633 0.5646 0.060 Uiso 1 1 calc R . .
B5 B 0.31261(14) 0.6035(3) 0.59255(14) 0.0489(6) Uani 1 1 d . . .
H5 H 0.2682 0.6266 0.6005 0.059 Uiso 1 1 calc R . .
B6 B 0.39169(15) 0.6586(4) 0.64287(14) 0.0556(7) Uani 1 1 d . . .
H6 H 0.4018 0.7198 0.6854 0.067 Uiso 1 1 calc R . .
B7 B 0.45665(14) 0.5440(4) 0.64530(13) 0.0511(7) Uani 1 1 d . . .
H7 H 0.4793 0.5031 0.6925 0.061 Uiso 1 1 calc R . .
B8 B 0.42354(15) 0.4442(4) 0.52248(12) 0.0545(8) Uani 1 1 d . . .
H8 H 0.4446 0.3974 0.4916 0.065 Uiso 1 1 calc R . .
B9 B 0.34122(15) 0.4686(4) 0.49275(12) 0.0581(8) Uani 1 1 d . . .
H9 H 0.3165 0.4354 0.4446 0.070 Uiso 1 1 calc R . .
B10 B 0.30742(14) 0.6091(4) 0.51555(14) 0.0547(8) Uani 1 1 d . . .
H10 H 0.2640 0.6522 0.4786 0.066 Uiso 1 1 calc R . .
B11 B 0.35515(15) 0.7321(3) 0.56871(16) 0.0569(8) Uani 1 1 d . . .
H11 H 0.3389 0.8454 0.5612 0.068 Uiso 1 1 calc R . .
B12 B 0.43898(14) 0.7031(4) 0.60023(16) 0.0587(8) Uani 1 1 d . . .
H12 H 0.4700 0.8000 0.6113 0.070 Uiso 1 1 calc R . .
B13 B 0.47209(14) 0.5624(4) 0.57735(15) 0.0546(7) Uani 1 1 d . . .
H13 H 0.5085 0.6056 0.5612 0.066 Uiso 1 1 calc R . .
B14 B 0.39270(14) 0.6368(4) 0.51876(14) 0.0543(8) Uani 1 1 d . . .
H14 H 0.4169 0.6935 0.4926 0.065 Uiso 1 1 calc R . .
C1' C 0.78332(12) 0.3529(3) 0.11828(12) 0.0548(7) Uani 1 1 d . . .
C2' C 0.84365(13) 0.3593(3) 0.18021(11) 0.0527(6) Uani 1 1 d . . .
C11' C 0.7625(2) 0.1951(5) 0.10909(19) 0.0925(12) Uani 1 1 d . . .
H11C H 0.7156 0.1881 0.0937 0.111 Uiso 1 1 calc R . .
H11D H 0.7771 0.1500 0.0797 0.111 Uiso 1 1 calc R . .
C12' C 0.7925(3) 0.1207(5) 0.1704(2) 0.1144(18) Uani 1 1 d . . .
H12C H 0.8022 0.0204 0.1654 0.137 Uiso 1 1 calc R . .
H12D H 0.7636 0.1242 0.1922 0.137 Uiso 1 1 calc R . .
C13' C 0.8543(2) 0.2055(4) 0.20449(18) 0.0898(12) Uani 1 1 d . . .
H13C H 0.8639 0.2051 0.2481 0.108 Uiso 1 1 calc R . .
H13D H 0.8905 0.1621 0.1978 0.108 Uiso 1 1 calc R . .
C14' C 0.9543(2) 0.2885(4) 0.0365(2) 0.0878(11) Uani 1 1 d . . .
H14D H 0.9373 0.2110 0.0530 0.132 Uiso 1 1 calc R . .
H14E H 1.0008 0.2852 0.0539 0.132 Uiso 1 1 calc R . .
H14F H 0.9391 0.2785 -0.0072 0.132 Uiso 1 1 calc R . .
C15' C 0.95728(16) 0.5461(4) 0.02808(15) 0.0688(8) Uani 1 1 d . . .
H15D H 0.9840 0.5117 0.0074 0.103 Uiso 1 1 calc R . .
H15E H 0.9825 0.6073 0.0616 0.103 Uiso 1 1 calc R . .
H15F H 0.9216 0.6002 -0.0001 0.103 Uiso 1 1 calc R . .
B3' B 0.89157(14) 0.4282(4) 0.08526(13) 0.0471(6) Uani 1 1 d . . .
B4' B 0.90530(14) 0.4628(4) 0.19011(12) 0.0552(8) Uani 1 1 d . . .
H4' H 0.9479 0.3939 0.1981 0.066 Uiso 1 1 calc R . .
B5' B 0.90393(15) 0.5943(4) 0.13429(13) 0.0510(7) Uani 1 1 d . . .
H5' H 0.9522 0.6305 0.1381 0.061 Uiso 1 1 calc R . .
B6' B 0.83601(15) 0.5878(4) 0.06482(13) 0.0525(7) Uani 1 1 d . . .
H6' H 0.8374 0.6202 0.0206 0.063 Uiso 1 1 calc R . .
B7' B 0.77785(14) 0.4510(5) 0.05913(13) 0.0585(8) Uani 1 1 d . . .
H7' H 0.7761 0.3791 0.0215 0.070 Uiso 1 1 calc R . .
B8' B 0.77362(16) 0.4349(4) 0.17909(15) 0.0610(9) Uani 1 1 d . . .
H8' H 0.7435 0.3985 0.2037 0.073 Uiso 1 1 calc R . .
B9' B 0.84805(17) 0.5089(5) 0.22322(13) 0.0648(10) Uani 1 1 d . . .
H9' H 0.8592 0.5144 0.2727 0.078 Uiso 1 1 calc R . .
B10' B 0.88049(18) 0.6437(5) 0.19523(14) 0.0678(10) Uani 1 1 d . . .
H10' H 0.9088 0.7220 0.2304 0.081 Uiso 1 1 calc R . .
B11' B 0.83901(19) 0.7099(4) 0.12131(15) 0.0647(9) Uani 1 1 d . . .
H11' H 0.8432 0.8269 0.1151 0.078 Uiso 1 1 calc R . .
B12' B 0.76482(17) 0.6310(5) 0.07697(15) 0.0687(11) Uani 1 1 d . . .
H12' H 0.7276 0.7028 0.0455 0.082 Uiso 1 1 calc R . .
B13' B 0.73298(16) 0.4958(5) 0.10511(15) 0.0689(10) Uani 1 1 d . . .
H13' H 0.6842 0.5287 0.1009 0.083 Uiso 1 1 calc R . .
B14' B 0.78787(18) 0.6309(4) 0.16381(15) 0.0664(10) Uani 1 1 d . . .
H14' H 0.7471 0.6871 0.1692 0.080 Uiso 1 1 calc R . .
H3' H 0.8790(11) 0.316(3) 0.0956(10) 0.039(6) Uiso 1 1 d . . .
H3 H 0.3786(12) 0.377(3) 0.6588(11) 0.045(7) Uiso 1 1 d . . .

loop_
_atom_site_aniso_label
_atom_site_aniso_U_11
_atom_site_aniso_U_22
_atom_site_aniso_U_33
_atom_site_aniso_U_23
_atom_site_aniso_U_13
_atom_site_aniso_U_12
N1' 0.0638(14) 0.0523(13) 0.0744(14) -0.0035(12) 0.0465(12) -0.0017(11)
N2' 0.0384(9) 0.0393(11) 0.0425(9) -0.0032(8) 0.0213(8) -0.0010(8)
N2 0.0414(10) 0.0408(11) 0.0479(10) 0.0035(9) 0.0225(8) 0.0036(8)
N1 0.0806(18) 0.0767(18) 0.0559(13) 0.0045(13) 0.0360(13) 0.0094(14)
P1 0.0348(3) 0.0419(3) 0.0380(2) 0.0048(3) 0.0157(2) 0.0064(3)
P2 0.0297(2) 0.0316(3) 0.0366(2) 0.0023(2) 0.0124(2) 0.0021(2)
P1' 0.0331(3) 0.0418(3) 0.0313(2) -0.0019(2) 0.0155(2) -0.0011(2)
P2' 0.0326(2) 0.0331(3) 0.0283(2) -0.0008(2) 0.01321(19) -0.0001(2)
C21' 0.0384(12) 0.0401(12) 0.0397(11) 0.0002(10) 0.0186(9) -0.0043(10)
C22' 0.0399(12) 0.0534(15) 0.0396(11) -0.0015(11) 0.0125(10) -0.0045(11)
C23' 0.0538(15) 0.0522(15) 0.0485(13) -0.0053(12) 0.0191(12) -0.0132(12)
C24' 0.0725(18) 0.0415(14) 0.0664(15) -0.0027(13) 0.0335(14) -0.0100(14)
C25' 0.0642(17) 0.0520(17) 0.0594(15) 0.0158(13) 0.0166(13) 0.0044(13)
C26' 0.0418(13) 0.0516(15) 0.0453(12) 0.0045(11) 0.0062(10) -0.0057(11)
C27' 0.0403(11) 0.0582(15) 0.0332(9) -0.0029(11) 0.0182(8) 0.0043(12)
C28' 0.0745(19) 0.085(2) 0.0529(14) -0.0016(15) 0.0399(14) -0.0096(17)
C29' 0.095(2) 0.131(4) 0.0564(16) 0.013(2) 0.0545(17) 0.013(3)
C30' 0.092(3) 0.116(3) 0.0449(15) -0.0103(19) 0.0318(16) 0.034(2)
C31' 0.086(2) 0.082(2) 0.0527(15) -0.0225(16) 0.0264(16) 0.0136(18)
C32' 0.0654(17) 0.0574(16) 0.0468(13) -0.0081(13) 0.0257(12) 0.0088(14)
C33' 0.0349(11) 0.0398(13) 0.0457(11) -0.0029(10) 0.0144(9) 0.0011(9)
C34' 0.0540(17) 0.101(3) 0.0614(16) -0.0016(17) 0.0275(14) 0.0251(17)
C35' 0.062(2) 0.121(3) 0.100(3) -0.004(2) 0.0340(19) 0.043(2)
C36' 0.0546(19) 0.080(2) 0.088(2) 0.004(2) 0.0034(17) 0.0263(17)
C37' 0.0597(18) 0.069(2) 0.0565(15) 0.0126(15) 0.0035(13) -0.0035(16)
C38' 0.0416(13) 0.0642(17) 0.0467(12) 0.0020(12) 0.0122(11) -0.0010(12)
C39' 0.0417(12) 0.0329(11) 0.0367(10) 0.0004(9) 0.0195(9) 0.0004(9)
C40' 0.0567(15) 0.0440(14) 0.0422(12) -0.0039(11) 0.0147(11) -0.0027(12)
C41' 0.089(2) 0.0391(15) 0.0678(17) -0.0140(14) 0.0327(17) -0.0104(15)
C42' 0.094(2) 0.0368(14) 0.090(2) 0.0045(16) 0.0504(19) 0.0110(16)
C43' 0.0686(19) 0.0550(18) 0.0751(19) 0.0224(16) 0.0280(16) 0.0235(15)
C44' 0.0475(14) 0.0481(14) 0.0473(12) 0.0053(11) 0.0152(11) 0.0092(12)
C45' 0.0335(11) 0.0357(11) 0.0376(10) -0.0012(9) 0.0130(9) -0.0015(9)
C46' 0.0537(15) 0.0744(19) 0.0445(12) -0.0144(13) 0.0207(11) -0.0133(14)
C47' 0.0673(19) 0.090(2) 0.0521(15) -0.0309(16) 0.0170(14) -0.0219(18)
C48' 0.0480(16) 0.0610(18) 0.0776(19) -0.0191(16) 0.0117(14) -0.0191(14)
C49' 0.0448(15) 0.085(2) 0.0733(18) -0.0089(17) 0.0235(14) -0.0208(15)
C50' 0.0421(13) 0.080(2) 0.0503(13) -0.0101(14) 0.0212(11) -0.0112(14)
C51' 0.0345(11) 0.0383(11) 0.0309(9) 0.0019(9) 0.0107(8) -0.0051(9)
C52' 0.0585(14) 0.0515(14) 0.0421(11) 0.0040(12) 0.0254(10) 0.0030(13)
C53' 0.092(2) 0.071(2) 0.0410(13) -0.0039(14) 0.0356(14) -0.0169(18)
C54' 0.087(2) 0.0615(19) 0.0362(12) 0.0130(13) 0.0074(13) -0.0200(17)
C55' 0.0569(16) 0.0448(15) 0.0571(15) 0.0109(13) 0.0053(13) -0.0028(13)
C56' 0.0477(14) 0.0396(13) 0.0460(12) 0.0006(11) 0.0146(11) -0.0045(11)
C21 0.0368(12) 0.0493(14) 0.0462(11) 0.0076(11) 0.0178(10) 0.0055(10)
C22 0.0460(14) 0.0468(15) 0.0709(16) 0.0110(13) 0.0219(13) 0.0059(12)
C23 0.0585(18) 0.0579(18) 0.088(2) 0.0070(17) 0.0240(16) -0.0139(15)
C24 0.0460(16) 0.080(2) 0.088(2) 0.0212(19) 0.0248(15) -0.0088(16)
C25 0.0456(15) 0.098(3) 0.0733(17) 0.0105(19) 0.0326(14) 0.0107(17)
C26 0.0471(14) 0.0677(19) 0.0584(13) -0.0016(14) 0.0260(11) 0.0046(13)
C27 0.0375(11) 0.0436(13) 0.0420(11) 0.0030(10) 0.0171(9) 0.0082(10)
C28 0.0473(14) 0.0524(15) 0.0424(12) 0.0000(12) 0.0073(10) 0.0089(12)
C29 0.0633(18) 0.0566(17) 0.0600(16) -0.0147(14) 0.0149(14) -0.0008(14)
C30 0.0665(18) 0.0442(15) 0.0788(18) -0.0071(15) 0.0244(15) 0.0083(15)
C31 0.0587(17) 0.0515(16) 0.0640(16) 0.0126(14) 0.0138(14) 0.0195(14)
C32 0.0416(13) 0.0492(15) 0.0433(12) -0.0011(11) 0.0083(10) 0.0080(11)
C33 0.0420(12) 0.0471(13) 0.0414(11) 0.0084(10) 0.0163(10) 0.0039(10)
C34 0.0582(16) 0.084(2) 0.0533(14) 0.0179(15) 0.0278(13) 0.0183(15)
C35 0.084(2) 0.091(3) 0.0491(14) 0.0176(16) 0.0344(15) 0.0060(19)
C36 0.073(2) 0.096(3) 0.0501(15) 0.0268(17) 0.0172(14) 0.0040(19)
C37 0.0551(18) 0.127(3) 0.0656(18) 0.034(2) 0.0121(15) 0.028(2)
C38 0.0457(15) 0.103(3) 0.0496(14) 0.0204(16) 0.0203(12) 0.0169(16)
C39 0.0390(12) 0.0324(11) 0.0399(11) 0.0000(9) 0.0126(9) -0.0014(9)
C40 0.0502(15) 0.0691(18) 0.0461(13) -0.0058(13) 0.0210(11) -0.0090(13)
C41 0.078(2) 0.082(2) 0.0492(14) -0.0148(15) 0.0329(14) -0.0076(18)
C42 0.084(2) 0.065(2) 0.0506(15) -0.0181(15) 0.0161(15) -0.0188(17)
C43 0.0533(17) 0.087(2) 0.0663(17) -0.0217(18) 0.0141(14) -0.0255(16)
C44 0.0432(14) 0.0737(19) 0.0571(14) -0.0130(14) 0.0199(12) -0.0097(14)
C45 0.0309(10) 0.0324(11) 0.0412(10) 0.0066(9) 0.0129(9) 0.0062(9)
C46 0.0410(13) 0.0485(14) 0.0433(12) 0.0079(11) 0.0087(10) 0.0050(11)
C47 0.0668(18) 0.0549(17) 0.0594(16) 0.0249(14) 0.0214(14) 0.0189(15)
C48 0.0736(19) 0.0363(14) 0.087(2) 0.0147(14) 0.0358(17) 0.0064(13)
C49 0.0552(16) 0.0374(14) 0.0755(18) -0.0005(13) 0.0198(14) -0.0044(12)
C50 0.0353(12) 0.0392(13) 0.0535(13) 0.0032(11) 0.0073(10) 0.0006(10)
C51 0.0309(10) 0.0305(10) 0.0400(10) 0.0014(9) 0.0132(8) 0.0036(8)
C52 0.0404(12) 0.0320(12) 0.0579(13) 0.0105(10) 0.0230(11) 0.0026(10)
C53 0.0460(14) 0.0357(12) 0.0630(15) 0.0149(12) 0.0166(12) 0.0095(11)
C54 0.0329(12) 0.0439(14) 0.0649(15) 0.0023(12) 0.0153(11) 0.0076(10)
C55 0.0382(13) 0.0495(14) 0.0803(17) 0.0079(14) 0.0304(13) -0.0020(11)
C56 0.0412(12) 0.0392(12) 0.0597(13) 0.0163(12) 0.0228(10) 0.0057(11)
C1 0.0421(13) 0.0515(14) 0.0365(11) 0.0128(10) 0.0124(10) 0.0126(11)
C2 0.0563(15) 0.0451(14) 0.0398(11) -0.0050(11) 0.0182(11) -0.0090(12)
C11 0.074(2) 0.0645(19) 0.0762(19) 0.0226(16) 0.0382(16) 0.0311(17)
C12 0.131(3) 0.053(2) 0.132(3) 0.008(2) 0.086(3) 0.026(2)
C13 0.110(3) 0.0511(18) 0.083(2) -0.0148(18) 0.0428(19) -0.0088(19)
C14 0.093(3) 0.121(3) 0.0658(18) 0.024(2) 0.0442(19) 0.010(2)
C15 0.087(2) 0.108(3) 0.079(2) -0.025(2) 0.0485(19) 0.010(2)
B3 0.0539(17) 0.0571(18) 0.0390(13) 0.0032(13) 0.0160(12) 0.0075(14)
B4 0.0423(15) 0.0598(18) 0.0437(13) 0.0000(13) 0.0128(12) -0.0148(13)
B5 0.0378(14) 0.0503(16) 0.0566(15) 0.0105(14) 0.0162(12) 0.0087(12)
B6 0.0516(16) 0.0522(18) 0.0550(15) -0.0130(15) 0.0116(13) 0.0022(14)
B7 0.0377(14) 0.0624(19) 0.0403(13) -0.0020(13) 0.0006(11) 0.0041(13)
B8 0.0537(17) 0.074(2) 0.0369(12) 0.0139(14) 0.0188(12) 0.0104(16)
B9 0.0476(16) 0.086(2) 0.0329(12) 0.0064(15) 0.0072(12) -0.0073(16)
B10 0.0337(14) 0.071(2) 0.0501(15) 0.0230(15) 0.0057(12) 0.0016(14)
B11 0.0445(16) 0.0394(15) 0.083(2) 0.0145(15) 0.0209(15) 0.0078(13)
B12 0.0354(14) 0.0489(18) 0.079(2) -0.0007(16) 0.0080(13) -0.0113(13)
B13 0.0314(14) 0.064(2) 0.0617(17) 0.0206(16) 0.0111(12) 0.0036(13)
B14 0.0354(14) 0.066(2) 0.0587(16) 0.0250(15) 0.0149(12) 0.0043(13)
C1' 0.0415(13) 0.0718(18) 0.0581(14) -0.0072(14) 0.0267(12) -0.0052(13)
C2' 0.0490(14) 0.0703(18) 0.0451(12) 0.0120(13) 0.0250(11) 0.0139(13)
C11' 0.095(3) 0.093(3) 0.117(3) -0.027(3) 0.071(2) -0.037(2)
C12' 0.172(5) 0.073(2) 0.160(4) -0.001(3) 0.133(4) -0.014(3)
C13' 0.113(3) 0.085(3) 0.101(2) 0.045(2) 0.074(2) 0.035(2)
C14' 0.108(3) 0.063(2) 0.130(3) -0.008(2) 0.088(3) -0.002(2)
C15' 0.078(2) 0.0667(19) 0.081(2) 0.0065(17) 0.0524(18) -0.0018(17)
B3' 0.0451(15) 0.0524(17) 0.0489(14) -0.0027(13) 0.0238(12) -0.0003(13)
B4' 0.0371(15) 0.085(2) 0.0379(13) -0.0023(15) 0.0080(11) 0.0051(15)
B5' 0.0480(16) 0.0601(18) 0.0451(14) -0.0115(13) 0.0182(12) -0.0085(14)
B6' 0.0545(17) 0.064(2) 0.0399(13) 0.0081(14) 0.0188(12) 0.0136(15)
B7' 0.0385(15) 0.095(3) 0.0371(13) -0.0081(16) 0.0092(11) 0.0013(16)
B8' 0.0477(17) 0.089(3) 0.0573(16) 0.0025(18) 0.0328(14) 0.0109(17)
B9' 0.062(2) 0.100(3) 0.0339(13) -0.0064(16) 0.0195(13) 0.0115(19)
B10' 0.069(2) 0.087(3) 0.0470(15) -0.0277(17) 0.0216(15) -0.0078(19)
B11' 0.085(2) 0.053(2) 0.0684(18) -0.0023(17) 0.0429(18) 0.0098(18)
B12' 0.0575(19) 0.095(3) 0.0531(16) 0.0170(18) 0.0205(15) 0.0384(19)
B13' 0.0389(16) 0.109(3) 0.0584(17) -0.005(2) 0.0183(14) 0.0133(18)
B14' 0.066(2) 0.080(3) 0.0625(18) -0.0015(17) 0.0352(17) 0.0254(18)

loop_
_atom_type_symbol
_atom_type_description
_atom_type_scat_dispersion_real
_atom_type_scat_dispersion_imag
_atom_type_scat_source
C C 0.0033 0.0016 'International Tables Vol C Tables 4.2.6.8 and 6.1.1.4'
H H 0.0000 0.0000 'International Tables Vol C Tables 4.2.6.8 and 6.1.1.4'
B B 0.0013 0.0007 'International Tables Vol C Tables 4.2.6.8 and 6.1.1.4'
N N 0.0061 0.0033 'International Tables Vol C Tables 4.2.6.8 and 6.1.1.4'
P P 0.1023 0.0942 'International Tables Vol C Tables 4.2.6.8 and 6.1.1.4'

loop_
_geom_angle_atom_site_label_1
_geom_angle_atom_site_label_2
_geom_angle_atom_site_label_3
_geom_angle
_geom_angle_site_symmetry_1
_geom_angle_site_symmetry_3
_geom_angle_publ_flag
C14' N1' B3' 120.4(2) . . ?
C14' N1' C15' 112.3(2) . . ?
B3' N1' C15' 127.3(2) . . ?
P2' N2' P1' 145.17(13) . . ?
P1 N2 P2 144.60(14) . . ?
B3 N1 C15 127.6(3) . . ?
B3 N1 C14 120.5(3) . . ?
C15 N1 C14 111.8(3) . . ?
N2 P1 C27 114.82(11) . . ?
N2 P1 C33 110.69(11) . . ?
C27 P1 C33 107.14(11) . . ?
N2 P1 C21 109.16(11) . . ?
C27 P1 C21 108.32(11) . . ?
C33 P1 C21 106.35(11) . . ?
N2 P2 C45 115.93(10) . . ?
N2 P2 C39 108.77(10) . . ?
C45 P2 C39 107.50(10) . . ?
N2 P2 C51 110.77(10) . . ?
C45 P2 C51 107.39(10) . . ?
C39 P2 C51 105.98(10) . . ?
N2' P1' C27' 108.68(10) . . ?
N2' P1' C21' 115.08(10) . . ?
C27' P1' C21' 108.57(11) . . ?
N2' P1' C33' 110.02(10) . . ?
C27' P1' C33' 105.52(11) . . ?
C21' P1' C33' 108.54(11) . . ?
N2' P2' C39' 114.56(10) . . ?
N2' P2' C51' 111.23(10) . . ?
C39' P2' C51' 107.59(10) . . ?
N2' P2' C45' 108.11(10) . . ?
C39' P2' C45' 109.06(10) . . ?
C51' P2' C45' 105.94(10) . . ?
C26' C21' C22' 119.5(2) . . ?
C26' C21' P1' 119.08(18) . . ?
C22' C21' P1' 121.30(18) . . ?
C23' C22' C21' 119.9(2) . . ?
C24' C23' C22' 120.1(2) . . ?
C23' C24' C25' 120.3(3) . . ?
C26' C25' C24' 120.3(3) . . ?
C25' C26' C21' 119.9(2) . . ?
C32' C27' C28' 119.9(2) . . ?
C32' C27' P1' 118.07(18) . . ?
C28' C27' P1' 121.9(2) . . ?
C27' C28' C29' 119.4(3) . . ?
C30' C29' C28' 120.7(3) . . ?
C31' C30' C29' 120.6(3) . . ?
C30' C31' C32' 120.3(3) . . ?
C27' C32' C31' 119.2(3) . . ?
C34' C33' C38' 119.0(2) . . ?
C34' C33' P1' 122.1(2) . . ?
C38' C33' P1' 118.89(18) . . ?
C33' C34' C35' 119.6(3) . . ?
C36' C35' C34' 120.6(3) . . ?
C35' C36' C37' 120.8(3) . . ?
C36' C37' C38' 119.5(3) . . ?
C37' C38' C33' 120.5(3) . . ?
C40' C39' C44' 119.9(2) . . ?
C40' C39' P2' 119.28(18) . . ?
C44' C39' P2' 120.54(18) . . ?
C39' C40' C41' 120.0(3) . . ?
C42' C41' C40' 120.2(3) . . ?
C43' C42' C41' 120.6(3) . . ?
C42' C43' C44' 120.3(3) . . ?
C39' C44' C43' 118.9(3) . . ?
C46' C45' C50' 119.0(2) . . ?
C46' C45' P2' 120.31(18) . . ?
C50' C45' P2' 120.60(17) . . ?
C45' C46' C47' 120.2(3) . . ?
C48' C47' C46' 120.1(3) . . ?
C47' C48' C49' 120.5(3) . . ?
C48' C49' C50' 120.5(3) . . ?
C49' C50' C45' 119.7(2) . . ?
C56' C51' C52' 119.4(2) . . ?
C56' C51' P2' 118.01(17) . . ?
C52' C51' P2' 122.58(18) . . ?
C51' C52' C53' 119.2(3) . . ?
C54' C53' C52' 120.8(3) . . ?
C53' C54' C55' 120.3(2) . . ?
C54' C55' C56' 119.9(3) . . ?
C55' C56' C51' 120.4(2) . . ?
C26 C21 C22 119.3(2) . . ?
C26 C21 P1 121.8(2) . . ?
C22 C21 P1 118.84(19) . . ?
C21 C22 C23 120.2(3) . . ?
C24 C23 C22 120.3(3) . . ?
C25 C24 C23 119.4(3) . . ?
C24 C25 C26 121.1(3) . . ?
C21 C26 C25 119.7(3) . . ?
C32 C27 C28 119.0(2) . . ?
C32 C27 P1 119.43(19) . . ?
C28 C27 P1 121.33(18) . . ?
C29 C28 C27 120.3(2) . . ?
C30 C29 C28 120.4(3) . . ?
C29 C30 C31 119.8(3) . . ?
C30 C31 C32 120.5(3) . . ?
C31 C32 C27 120.0(2) . . ?
C38 C33 C34 118.9(2) . . ?
C38 C33 P1 120.18(18) . . ?
C34 C33 P1 120.86(19) . . ?
C35 C34 C33 120.1(3) . . ?
C34 C35 C36 120.8(3) . . ?
C37 C36 C35 120.0(3) . . ?
C36 C37 C38 119.8(3) . . ?
C33 C38 C37 120.4(3) . . ?
C44 C39 C40 118.6(2) . . ?
C44 C39 P2 120.12(18) . . ?
C40 C39 P2 121.30(18) . . ?
C41 C40 C39 120.1(3) . . ?
C42 C41 C40 121.1(3) . . ?
C41 C42 C43 120.0(3) . . ?
C42 C43 C44 120.0(3) . . ?
C39 C44 C43 120.2(3) . . ?
C50 C45 C46 119.2(2) . . ?
C50 C45 P2 119.45(17) . . ?
C46 C45 P2 121.30(18) . . ?
C47 C46 C45 119.5(3) . . ?
C48 C47 C46 120.5(2) . . ?
C47 C48 C49 120.5(3) . . ?
C50 C49 C48 119.3(3) . . ?
C49 C50 C45 121.0(2) . . ?
C56 C51 C52 119.1(2) . . ?
C56 C51 P2 123.38(17) . . ?
C52 C51 P2 117.47(16) . . ?
C53 C52 C51 120.8(2) . . ?
C54 C53 C52 119.7(2) . . ?
C53 C54 C55 120.2(2) . . ?
C54 C55 C56 120.2(2) . . ?
C51 C56 C55 120.1(2) . . ?
C11 C1 C2 106.4(2) . . ?
C11 C1 B7 120.8(2) . . ?
C2 C1 B7 122.4(2) . . ?
C11 C1 B13 123.2(2) . . ?
C2 C1 B13 115.01(19) . . ?
B7 C1 B13 64.7(2) . . ?
C11 C1 B8 111.6(2) . . ?
C2 C1 B8 63.28(16) . . ?
B7 C1 B8 118.7(2) . . ?
B13 C1 B8 61.10(19) . . ?
C13 C2 C1 106.0(2) . . ?
C13 C2 B4 119.5(3) . . ?
C1 C2 B4 123.7(2) . . ?
C13 C2 B9 123.8(2) . . ?
C1 C2 B9 114.7(2) . . ?
B4 C2 B9 65.41(18) . . ?
C13 C2 B8 112.9(2) . . ?
C1 C2 B8 62.67(16) . . ?
B4 C2 B8 119.1(2) . . ?
B9 C2 B8 60.62(17) . . ?
C12 C11 C1 107.0(3) . . ?
C11 C12 C13 104.9(3) . . ?
C12 C13 C2 106.7(3) . . ?
N1 B3 B5 112.2(2) . . ?
N1 B3 B6 113.0(3) . . ?
B5 B3 B6 56.32(16) . . ?
C2 B4 B10 106.4(2) . . ?
C2 B4 B5 120.8(2) . . ?
B10 B4 B5 60.30(19) . . ?
C2 B4 B9 58.90(17) . . ?
B10 B4 B9 56.88(19) . . ?
B5 B4 B9 111.1(2) . . ?
B11 B5 B10 58.56(19) . . ?
B11 B5 B6 59.84(19) . . ?
B10 B5 B6 109.3(2) . . ?
B11 B5 B4 107.7(2) . . ?
B10 B5 B4 59.13(18) . . ?
B6 B5 B4 115.2(2) . . ?
B11 B5 B3 119.5(2) . . ?
B10 B5 B3 134.2(2) . . ?
B6 B5 B3 61.91(18) . . ?
B4 B5 B3 83.11(19) . . ?
B11 B6 B12 59.46(18) . . ?
B11 B6 B7 108.7(2) . . ?
B12 B6 B7 59.79(19) . . ?
B11 B6 B5 59.04(17) . . ?
B12 B6 B5 110.0(2) . . ?
B7 B6 B5 116.0(2) . . ?
B11 B6 B3 118.6(2) . . ?
B12 B6 B3 135.0(2) . . ?
B7 B6 B3 83.3(2) . . ?
B5 B6 B3 61.77(17) . . ?
C1 B7 B12 106.6(2) . . ?
C1 B7 B13 59.43(17) . . ?
B12 B7 B13 56.74(19) . . ?
C1 B7 B6 121.1(2) . . ?
B12 B7 B6 59.76(19) . . ?
B13 B7 B6 110.8(2) . . ?
C1 B8 C2 54.05(14) . . ?
C1 B8 B9 106.0(2) . . ?
C2 B8 B9 59.13(17) . . ?
C1 B8 B13 59.32(17) . . ?
C2 B8 B13 105.7(2) . . ?
B9 B8 B13 119.4(3) . . ?
C1 B8 B14 100.2(2) . . ?
C2 B8 B14 99.5(2) . . ?
B9 B8 B14 62.87(19) . . ?
B13 B8 B14 63.44(19) . . ?
C2 B9 B10 106.8(2) . . ?
C2 B9 B8 60.25(17) . . ?
B10 B9 B8 120.7(3) . . ?
C2 B9 B4 55.69(16) . . ?
B10 B9 B4 60.61(18) . . ?
B8 B9 B4 110.15(19) . . ?
C2 B9 B14 100.52(19) . . ?
B10 B9 B14 63.6(2) . . ?
B8 B9 B14 63.35(19) . . ?
B4 B9 B14 103.9(2) . . ?
B9 B10 B11 120.7(2) . . ?
B9 B10 B4 62.51(19) . . ?
B11 B10 B4 109.9(2) . . ?
B9 B10 B5 116.3(2) . . ?
B11 B10 B5 59.71(18) . . ?
B4 B10 B5 60.57(17) . . ?
B9 B10 B14 63.27(19) . . ?
B11 B10 B14 63.40(18) . . ?
B4 B10 B14 104.9(2) . . ?
B5 B10 B14 107.17(19) . . ?
B10 B11 B5 61.72(18) . . ?
B10 B11 B12 118.0(2) . . ?
B5 B11 B12 112.7(2) . . ?
B10 B11 B6 113.0(2) . . ?
B5 B11 B6 61.12(18) . . ?
B12 B11 B6 60.49(18) . . ?
B10 B11 B14 62.66(18) . . ?
B5 B11 B14 108.1(2) . . ?
B12 B11 B14 62.52(18) . . ?
B6 B11 B14 107.0(2) . . ?
B13 B12 B11 120.8(2) . . ?
B13 B12 B6 115.9(2) . . ?
B11 B12 B6 60.06(18) . . ?
B13 B12 B7 61.89(19) . . ?
B11 B12 B7 109.7(2) . . ?
B6 B12 B7 60.44(18) . . ?
B13 B12 B14 63.96(19) . . ?
B11 B12 B14 62.82(18) . . ?
B6 B12 B14 106.9(2) . . ?
B7 B12 B14 104.5(2) . . ?
B12 B13 C1 107.4(2) . . ?
B12 B13 B8 120.2(2) . . ?
C1 B13 B8 59.58(17) . . ?
B12 B13 B7 61.4(2) . . ?
C1 B13 B7 55.84(17) . . ?
B8 B13 B7 109.6(2) . . ?
B9 B14 B10 53.08(18) . . ?
B9 B14 B8 53.78(18) . . ?
B10 B14 B8 102.5(2) . . ?
B9 B14 B12 128.3(2) . . ?
B10 B14 B12 103.3(2) . . ?
B8 B14 B12 102.06(19) . . ?
B9 B14 B11 102.89(19) . . ?
B10 B14 B11 53.94(17) . . ?
B8 B14 B11 130.0(2) . . ?
B12 B14 B11 54.66(17) . . ?
C11' C1' C2' 106.0(3) . . ?
C11' C1' B7' 119.5(3) . . ?
C2' C1' B7' 122.3(2) . . ?
C11' C1' B13' 125.4(3) . . ?
C2' C1' B13' 114.7(2) . . ?
B7' C1' B13' 65.3(2) . . ?
C11' C1' B8' 114.4(2) . . ?
C2' C1' B8' 62.55(17) . . ?
B7' C1' B8' 118.9(3) . . ?
B13' C1' B8' 61.07(19) . . ?
C13' C2' C1' 105.8(3) . . ?
C13' C2' B4' 119.9(3) . . ?
C1' C2' B4' 122.4(2) . . ?
C13' C2' B9' 124.9(2) . . ?
C1' C2' B9' 115.0(2) . . ?
B4' C2' B9' 65.3(2) . . ?
C13' C2' B8' 113.5(2) . . ?
C1' C2' B8' 62.99(18) . . ?
B4' C2' B8' 119.0(3) . . ?
B9' C2' B8' 61.05(19) . . ?
C12' C11' C1' 107.5(3) . . ?
C11' C12' C13' 104.6(3) . . ?
C2' C13' C12' 107.6(3) . . ?
N1' B3' B6' 112.5(2) . . ?
N1' B3' B5' 113.2(2) . . ?
B6' B3' B5' 55.93(16) . . ?
C2' B4' B10' 107.1(2) . . ?
C2' B4' B5' 121.6(2) . . ?
B10' B4' B5' 59.64(19) . . ?
C2' B4' B9' 59.43(19) . . ?
B10' B4' B9' 56.8(2) . . ?
B5' B4' B9' 110.5(2) . . ?
B11' B5' B6' 59.47(19) . . ?
B11' B5' B10' 59.68(19) . . ?
B6' B5' B10' 110.5(2) . . ?
B11' B5' B4' 109.0(2) . . ?
B6' B5' B4' 115.5(2) . . ?
B10' B5' B4' 60.0(2) . . ?
B11' B5' B3' 118.7(2) . . ?
B6' B5' B3' 61.71(17) . . ?
B10' B5' B3' 133.8(2) . . ?
B4' B5' B3' 81.8(2) . . ?
B11' B6' B5' 59.52(19) . . ?
B11' B6' B12' 59.8(2) . . ?
B5' B6' B12' 110.3(2) . . ?
B11' B6' B7' 109.3(2) . . ?
B5' B6' B7' 115.9(2) . . ?
B12' B6' B7' 59.7(2) . . ?
B11' B6' B3' 119.4(2) . . ?
B5' B6' B3' 62.36(17) . . ?
B12' B6' B3' 133.3(2) . . ?
B7' B6' B3' 81.5(2) . . ?
C1' B7' B12' 106.4(2) . . ?
C1' B7' B6' 121.2(2) . . ?
B12' B7' B6' 59.8(2) . . ?
C1' B7' B13' 58.78(19) . . ?
B12' B7' B13' 56.9(2) . . ?
B6' B7' B13' 110.7(3) . . ?
C2' B8' C1' 54.45(16) . . ?
C2' B8' B13' 105.7(2) . . ?
C1' B8' B13' 58.68(19) . . ?
C2' B8' B9' 59.22(19) . . ?
C1' B8' B9' 106.2(2) . . ?
B13' B8' B9' 119.4(3) . . ?
C2' B8' B14' 100.0(2) . . ?
C1' B8' B14' 100.2(2) . . ?
B13' B8' B14' 63.7(2) . . ?
B9' B8' B14' 62.9(2) . . ?
C2' B9' B10' 107.3(2) . . ?
C2' B9' B8' 59.73(19) . . ?
B10' B9' B8' 120.7(2) . . ?
C2' B9' B4' 55.25(17) . . ?
B10' B9' B4' 61.2(2) . . ?
B8' B9' B4' 109.0(2) . . ?
C2' B9' B14' 100.3(2) . . ?
B10' B9' B14' 64.1(2) . . ?
B8' B9' B14' 62.9(2) . . ?
B4' B9' B14' 103.8(2) . . ?
B9' B10' B11' 120.4(3) . . ?
B9' B10' B5' 115.7(3) . . ?
B11' B10' B5' 58.97(18) . . ?
B9' B10' B4' 61.9(2) . . ?
B11' B10' B4' 108.7(2) . . ?
B5' B10' B4' 60.37(18) . . ?
B9' B10' B14' 63.0(2) . . ?
B11' B10' B14' 63.6(2) . . ?
B5' B10' B14' 106.4(2) . . ?
B4' B10' B14' 103.6(2) . . ?
B6' B11' B5' 61.00(18) . . ?
B6' B11' B10' 113.2(3) . . ?
B5' B11' B10' 61.35(19) . . ?
B6' B11' B12' 61.2(2) . . ?
B5' B11' B12' 112.8(3) . . ?
B10' B11' B12' 118.1(3) . . ?
B6' B11' B14' 107.5(3) . . ?
B5' B11' B14' 107.4(2) . . ?
B10' B11' B14' 62.5(2) . . ?
B12' B11' B14' 62.5(2) . . ?
B13' B12' B11' 121.2(2) . . ?
B13' B12' B7' 62.2(2) . . ?
B11' B12' B7' 109.3(2) . . ?
B13' B12' B6' 116.0(3) . . ?
B11' B12' B6' 59.01(19) . . ?
B7' B12' B6' 60.50(19) . . ?
B13' B12' B14' 63.8(2) . . ?
B11' B12' B14' 63.6(2) . . ?
B7' B12' B14' 104.7(2) . . ?
B6' B12' B14' 106.7(2) . . ?
C1' B13' B12' 107.4(2) . . ?
C1' B13' B8' 60.26(19) . . ?
B12' B13' B8' 120.1(3) . . ?
C1' B13' B7' 55.93(18) . . ?
B12' B13' B7' 60.9(2) . . ?
B8' B13' B7' 110.0(2) . . ?
B8' B14' B9' 54.20(19) . . ?
B8' B14' B12' 102.1(3) . . ?
B9' B14' B12' 128.0(2) . . ?
B8' B14' B10' 102.8(2) . . ?
B9' B14' B10' 52.9(2) . . ?
B12' B14' B10' 102.7(2) . . ?
B8' B14' B11' 129.5(2) . . ?
B9' B14' B11' 102.5(2) . . ?
B12' B14' B11' 53.88(19) . . ?
B10' B14' B11' 53.89(19) . . ?

loop_
_geom_bond_atom_site_label_1
_geom_bond_atom_site_label_2
_geom_bond_distance
_geom_bond_site_symmetry_2
_geom_bond_publ_flag
N1' C14' 1.431(4) . ?
N1' B3' 1.440(3) . ?
N1' C15' 1.450(4) . ?
N2' P2' 1.5760(17) . ?
N2' P1' 1.5784(18) . ?
N2 P1 1.5806(19) . ?
N2 P2 1.5836(18) . ?
N1 B3 1.414(4) . ?
N1 C15 1.455(4) . ?
N1 C14 1.465(5) . ?
P1 C27 1.793(3) . ?
P1 C33 1.804(2) . ?
P1 C21 1.810(2) . ?
P2 C45 1.796(2) . ?
P2 C39 1.801(2) . ?
P2 C51 1.802(2) . ?
P1' C27' 1.802(2) . ?
P1' C21' 1.804(2) . ?
P1' C33' 1.806(2) . ?
P2' C39' 1.798(2) . ?
P2' C51' 1.799(2) . ?
P2' C45' 1.801(2) . ?
C21' C26' 1.387(3) . ?
C21' C22' 1.393(3) . ?
C22' C23' 1.385(4) . ?
C23' C24' 1.366(4) . ?
C24' C25' 1.381(4) . ?
C25' C26' 1.377(4) . ?
C27' C32' 1.385(4) . ?
C27' C28' 1.386(4) . ?
C28' C29' 1.391(4) . ?
C29' C30' 1.363(6) . ?
C30' C31' 1.354(5) . ?
C31' C32' 1.409(4) . ?
C33' C34' 1.373(3) . ?
C33' C38' 1.398(3) . ?
C34' C35' 1.392(5) . ?
C35' C36' 1.356(5) . ?
C36' C37' 1.365(5) . ?
C37' C38' 1.378(4) . ?
C39' C40' 1.384(3) . ?
C39' C44' 1.394(3) . ?
C40' C41' 1.385(4) . ?
C41' C42' 1.369(5) . ?
C42' C43' 1.367(5) . ?
C43' C44' 1.401(4) . ?
C45' C46' 1.378(3) . ?
C45' C50' 1.392(3) . ?
C46' C47' 1.390(4) . ?
C47' C48' 1.358(4) . ?
C48' C49' 1.360(4) . ?
C49' C50' 1.382(4) . ?
C51' C56' 1.386(3) . ?
C51' C52' 1.395(3) . ?
C52' C53' 1.394(4) . ?
C53' C54' 1.364(5) . ?
C54' C55' 1.375(4) . ?
C55' C56' 1.386(4) . ?
C21 C26 1.384(3) . ?
C21 C22 1.385(4) . ?
C22 C23 1.389(4) . ?
C23 C24 1.373(5) . ?
C24 C25 1.369(5) . ?
C25 C26 1.385(4) . ?
C27 C32 1.395(3) . ?
C27 C28 1.394(3) . ?
C28 C29 1.380(4) . ?
C29 C30 1.376(4) . ?
C30 C31 1.381(4) . ?
C31 C32 1.381(4) . ?
C33 C38 1.383(4) . ?
C33 C34 1.398(3) . ?
C34 C35 1.373(4) . ?
C35 C36 1.375(5) . ?
C36 C37 1.375(5) . ?
C37 C38 1.396(4) . ?
C39 C44 1.383(3) . ?
C39 C40 1.387(3) . ?
C40 C41 1.381(4) . ?
C41 C42 1.351(5) . ?
C42 C43 1.369(5) . ?
C43 C44 1.393(4) . ?
C45 C50 1.388(3) . ?
C45 C46 1.394(3) . ?
C46 C47 1.384(4) . ?
C47 C48 1.365(4) . ?
C48 C49 1.390(4) . ?
C49 C50 1.371(4) . ?
C51 C56 1.379(3) . ?
C51 C52 1.389(3) . ?
C52 C53 1.388(3) . ?
C53 C54 1.371(4) . ?
C54 C55 1.380(4) . ?
C55 C56 1.391(3) . ?
C1 C11 1.527(4) . ?
C1 C2 1.547(3) . ?
C1 B7 1.627(4) . ?
C1 B13 1.693(4) . ?
C1 B8 1.698(3) . ?
C2 C13 1.533(4) . ?
C2 B4 1.628(4) . ?
C2 B9 1.688(4) . ?
C2 B8 1.707(4) . ?
C11 C12 1.515(5) . ?
C12 C13 1.515(6) . ?
B3 B5 1.888(4) . ?
B3 B6 1.891(5) . ?
B4 B10 1.760(5) . ?
B4 B5 1.786(5) . ?
B4 B9 1.792(4) . ?
B5 B11 1.747(4) . ?
B5 B10 1.781(4) . ?
B5 B6 1.783(4) . ?
B6 B11 1.761(5) . ?
B6 B12 1.769(5) . ?
B6 B7 1.781(4) . ?
B7 B12 1.769(5) . ?
B7 B13 1.778(4) . ?
B8 B9 1.713(4) . ?
B8 B13 1.723(5) . ?
B8 B14 1.898(5) . ?
B9 B10 1.692(5) . ?
B9 B14 1.890(5) . ?
B10 B11 1.726(5) . ?
B10 B14 1.896(4) . ?
B11 B12 1.750(4) . ?
B11 B14 1.909(5) . ?
B12 B13 1.686(5) . ?
B12 B14 1.904(5) . ?
C1' C11' 1.520(5) . ?
C1' C2' 1.564(4) . ?
C1' B7' 1.632(4) . ?
C1' B13' 1.685(5) . ?
C1' B8' 1.713(4) . ?
C2' C13' 1.516(5) . ?
C2' B4' 1.619(4) . ?
C2' B9' 1.697(5) . ?
C2' B8' 1.706(4) . ?
C11' C12' 1.509(6) . ?
C12' C13' 1.522(6) . ?
B3' B6' 1.868(4) . ?
B3' B5' 1.879(4) . ?
B4' B10' 1.779(6) . ?
B4' B5' 1.786(5) . ?
B4' B9' 1.791(4) . ?
B5' B11' 1.731(5) . ?
B5' B6' 1.757(4) . ?
B5' B10' 1.773(4) . ?
B6' B11' 1.730(4) . ?
B6' B12' 1.769(4) . ?
B6' B7' 1.782(5) . ?
B7' B12' 1.768(6) . ?
B7' B13' 1.790(4) . ?
B8' B13' 1.726(5) . ?
B8' B9' 1.728(5) . ?
B8' B14' 1.897(6) . ?
B9' B10' 1.699(6) . ?
B9' B14' 1.897(5) . ?
B10' B11' 1.744(5) . ?
B10' B14' 1.915(5) . ?
B11' B12' 1.744(6) . ?
B11' B14' 1.933(5) . ?
B12' B13' 1.696(6) . ?
B12' B14' 1.916(5) . ?
